data_2228187
loop_
_publ_author_name
'Harding, Phimphaka'
'Harding, David J.'
'Soponrat, Nitisastr'
'Adams, Harry'

_publ_section_title
;
 [(4-Bromophenyl)(2-pyridylmethylidene)amine-\k^2^<i>N</i>,<i>N</i>']bis(1,1,1,5,5,5-hexafluoropentane-2,4-dionato-\k^2^<i>O</i>,<i>O</i>')cobalt(II)
;
_journal_coeditor_code ZS2056
_journal_issue 9
_journal_name_full 'Acta Crystallographica Section E'
_journal_page_first m1138
_journal_page_last m1139
_journal_paper_doi 10.1107/S1600536810032757
_journal_volume 66
_journal_year 2010
_chemical_formula_iupac '[Co (C5 H F6 O2)2 (C12 H9 Br N2)]'
_chemical_formula_moiety 'C22 H11 Br Co F12 N2 O4'
_chemical_formula_sum 'C22 H11 Br Co F12 N2 O4'
_chemical_formula_weight 734.17
_chemical_name_systematic
;
[(4-Bromophenyl)(2-pyridylmethylidene)amine-
\k^2^<i>N</i>,<i>N</i>']bis(1,1,1,5,5,5-hexafluoropentane-2,4-dionato-
\k^2^<i>O</i>,<i>O</i>')cobalt(II)
;
_space_group_IT_number 2
_symmetry_cell_setting triclinic
_symmetry_space_group_name_Hall '-P 1'
_symmetry_space_group_name_H-M 'P -1'
_atom_sites_solution_hydrogens geom
_atom_sites_solution_primary direct
_atom_sites_solution_secondary difmap
_audit_creation_method SHELXL-97
_cell_angle_alpha 74.0420(10)
_cell_angle_beta 86.5100(10)
_cell_angle_gamma 77.0800(10)
_cell_formula_units_Z 2
_cell_length_a 8.3568(2)
_cell_length_b 10.9420(2)
_cell_length_c 14.8151(3)
_cell_measurement_reflns_used 9953
_cell_measurement_temperature 150(2)
_cell_measurement_theta_max 32.822
_cell_measurement_theta_min 2.864
_cell_volume 1269.51(5)
_computing_cell_refinement 'SMART (Bruker, 1997)'
_computing_data_collection 'SMART (Bruker, 1997)'
_computing_data_reduction 'SAINT (Bruker, 1997)'
_computing_molecular_graphics 'SHELXTL (Sheldrick, 2008)'
_computing_publication_material 'SHELXTL (Sheldrick, 2008)'
_computing_structure_refinement 'SHELXL97 (Sheldrick, 2008)'
_computing_structure_solution 'SHELXS97 (Sheldrick, 2008)'
_diffrn_ambient_temperature 150(2)
_diffrn_measured_fraction_theta_full 0.994
_diffrn_measured_fraction_theta_max 0.994
_diffrn_measurement_device_type 'Bruker SMART CCD area-detector'
_diffrn_measurement_method '\f and \w scans'
_diffrn_radiation_monochromator graphite
_diffrn_radiation_source 'fine-focus sealed tube'
_diffrn_radiation_type MoK\a
_diffrn_radiation_wavelength 0.71073
_diffrn_reflns_av_R_equivalents 0.0214
_diffrn_reflns_av_sigmaI/netI 0.0200
_diffrn_reflns_limit_h_max 10
_diffrn_reflns_limit_h_min -10
_diffrn_reflns_limit_k_max 13
_diffrn_reflns_limit_k_min -13
_diffrn_reflns_limit_l_max 18
_diffrn_reflns_limit_l_min -18
_diffrn_reflns_number 21525
_diffrn_reflns_theta_full 26.37
_diffrn_reflns_theta_max 26.37
_diffrn_reflns_theta_min 1.98
_exptl_absorpt_coefficient_mu 2.372
_exptl_absorpt_correction_T_max 0.9322
_exptl_absorpt_correction_T_min 0.3303
_exptl_absorpt_correction_type multi-scan
_exptl_absorpt_process_details '(SADABS; Bruker, 1997)'
_exptl_crystal_colour orange
_exptl_crystal_density_diffrn 1.921
_exptl_crystal_density_method 'not measured'
_exptl_crystal_description plate
_exptl_crystal_F_000 718
_exptl_crystal_size_max 0.60
_exptl_crystal_size_mid 0.30
_exptl_crystal_size_min 0.03
_refine_diff_density_max 1.226
_refine_diff_density_min -0.906
_refine_ls_extinction_method none
_refine_ls_goodness_of_fit_ref 1.076
_refine_ls_hydrogen_treatment constr
_refine_ls_matrix_type full
_refine_ls_number_parameters 379
_refine_ls_number_reflns 5176
_refine_ls_number_restraints 0
_refine_ls_restrained_S_all 1.076
_refine_ls_R_factor_all 0.0419
_refine_ls_R_factor_gt 0.0348
_refine_ls_shift/su_max 0.001
_refine_ls_shift/su_mean 0.000
_refine_ls_structure_factor_coef Fsqd
_refine_ls_weighting_details 'calc w=1/[\s^2^(Fo^2^)+(0.0399P)^2^+2.4170P] where P=(Fo^2^+2Fc^2^)/3'
_refine_ls_weighting_scheme calc
_refine_ls_wR_factor_gt 0.0860
_refine_ls_wR_factor_ref 0.0900
_reflns_number_gt 4508
_reflns_number_total 5176
_reflns_threshold_expression I>2\s(I)
_cod_data_source_file zs2056.cif
_cod_data_source_block I
_cod_database_code 2228187
_cod_database_fobs_code 2228187

loop_
_symmetry_equiv_pos_as_xyz
'x, y, z'
'-x, -y, -z'

loop_
_atom_site_type_symbol
_atom_site_label
_atom_site_fract_x
_atom_site_fract_y
_atom_site_fract_z
_atom_site_U_iso_or_equiv
_atom_site_adp_type
_atom_site_calc_flag
_atom_site_refinement_flags
_atom_site_occupancy
_atom_site_disorder_assembly
_atom_site_disorder_group
Br Br1 0.24966(4) 0.40512(3) 1.12788(2) 0.02627(10) Uani d . 1 . .
C C1 0.4059(3) 0.3017(3) 1.0652(2) 0.0190(6) Uani d . 1 . .
C C2 0.4540(4) 0.1698(3) 1.1069(2) 0.0234(6) Uani d . 1 . .
H H2 0.4096 0.1318 1.1659 0.028 Uiso calc R 1 . .
C C3 0.5671(4) 0.0937(3) 1.0621(2) 0.0220(6) Uani d . 1 . .
H H3 0.6002 0.0028 1.0903 0.026 Uiso calc R 1 . .
C C4 0.6331(3) 0.1491(3) 0.97587(19) 0.0165(5) Uani d . 1 . .
C C5 0.5813(3) 0.2824(3) 0.93439(19) 0.0198(6) Uani d . 1 . .
H H5 0.6237 0.3208 0.8750 0.024 Uiso calc R 1 . .
C C6 0.4680(4) 0.3591(3) 0.9796(2) 0.0218(6) Uani d . 1 . .
H H6 0.4337 0.4500 0.9519 0.026 Uiso calc R 1 . .
C C7 0.8328(3) -0.0354(3) 0.96759(19) 0.0182(5) Uani d . 1 . .
H H7 0.8186 -0.0694 1.0331 0.022 Uiso calc R 1 . .
C C8 0.9486(3) -0.1115(3) 0.91526(19) 0.0172(5) Uani d . 1 . .
C C9 1.0341(4) -0.2363(3) 0.9576(2) 0.0221(6) Uani d . 1 . .
H H9 1.0201 -0.2753 1.0225 0.027 Uiso calc R 1 . .
C C10 1.1404(4) -0.3031(3) 0.9032(2) 0.0240(6) Uani d . 1 . .
H H10 1.1991 -0.3896 0.9301 0.029 Uiso calc R 1 . .
C C11 1.1601(4) -0.2431(3) 0.8099(2) 0.0242(6) Uani d . 1 . .
H H11 1.2336 -0.2869 0.7718 0.029 Uiso calc R 1 . .
C C12 1.0707(4) -0.1171(3) 0.7723(2) 0.0217(6) Uani d . 1 . .
H H12 1.0847 -0.0757 0.7078 0.026 Uiso calc R 1 . .
C C13 0.8228(4) 0.1729(3) 0.5708(2) 0.0215(6) Uani d . 1 . .
C C14 0.9068(4) 0.2216(3) 0.4767(2) 0.0322(7) Uani d . 1 . .
C C15 0.6657(4) 0.1503(3) 0.5689(2) 0.0258(6) Uani d . 1 . .
H H15 0.6125 0.1698 0.5102 0.031 Uiso calc R 1 . .
C C16 0.5849(4) 0.0998(3) 0.6508(2) 0.0246(6) Uani d . 1 . .
C C17 0.4252(4) 0.0581(4) 0.6393(2) 0.0361(8) Uani d . 1 . .
C C18 0.7556(4) 0.4215(3) 0.6922(2) 0.0223(6) Uani d . 1 . .
C C19 0.6383(5) 0.5432(3) 0.6348(3) 0.0414(9) Uani d . 1 . .
C C20 0.9177(4) 0.4284(3) 0.7033(2) 0.0231(6) Uani d . 1 . .
H H20 0.9542 0.5051 0.6707 0.028 Uiso calc R 1 . .
C C21 1.0267(4) 0.3261(3) 0.7608(2) 0.0203(6) Uani d . 1 . .
C C22 1.1961(4) 0.3521(3) 0.7732(3) 0.0330(8) Uani d . 1 . .
Co Co1 0.82077(4) 0.13568(3) 0.77538(2) 0.01482(10) Uani d . 1 . .
F F1 0.3604(3) 0.1057(3) 0.55597(18) 0.0696(8) Uani d . 1 . .
F F2 0.4576(3) -0.0730(2) 0.65283(19) 0.0578(7) Uani d . 1 . .
F F3 0.3172(3) 0.0779(3) 0.70502(19) 0.0578(7) Uani d . 1 . .
F F4 0.9544(4) 0.3293(3) 0.47281(18) 0.0768(10) Uani d . 1 . .
F F5 0.8123(3) 0.2441(3) 0.40289(14) 0.0636(8) Uani d . 1 . .
F F6 1.0401(3) 0.1358(2) 0.46507(15) 0.0508(6) Uani d . 1 . .
F F7 0.5963(6) 0.5260(3) 0.5585(3) 0.130(2) Uani d . 1 . .
F F8 0.5029(3) 0.5703(2) 0.6848(3) 0.0862(11) Uani d . 1 . .
F F9 0.6978(3) 0.64976(19) 0.61453(18) 0.0505(6) Uani d . 1 . .
F F10 1.2729(3) 0.3815(4) 0.6912(2) 0.0974(13) Uani d . 1 . .
F F11 1.1845(4) 0.4500(3) 0.8083(3) 0.1054(15) Uani d . 1 . .
F F12 1.2953(2) 0.25146(19) 0.82617(16) 0.0406(5) Uani d . 1 . .
N N1 0.7503(3) 0.0775(2) 0.92465(16) 0.0159(5) Uani d . 1 . .
N N2 0.9660(3) -0.0524(2) 0.82359(16) 0.0171(5) Uani d . 1 . .
O O1 0.9099(2) 0.15687(19) 0.64017(13) 0.0195(4) Uani d . 1 . .
O O2 0.6285(2) 0.07571(19) 0.73472(14) 0.0207(4) Uani d . 1 . .
O O3 0.6895(2) 0.32603(18) 0.72450(13) 0.0194(4) Uani d . 1 . .
O O4 1.0045(2) 0.21558(18) 0.80721(13) 0.0192(4) Uani d . 1 . .

loop_
_atom_site_aniso_label
_atom_site_aniso_U_11
_atom_site_aniso_U_22
_atom_site_aniso_U_33
_atom_site_aniso_U_12
_atom_site_aniso_U_13
_atom_site_aniso_U_23
Br1 0.02487(16) 0.02549(16) 0.02822(17) -0.00312(12) 0.00920(12) -0.01065(12)
C1 0.0152(13) 0.0234(14) 0.0211(14) -0.0036(11) 0.0022(11) -0.0116(11)
C2 0.0295(16) 0.0212(14) 0.0213(14) -0.0111(12) 0.0086(12) -0.0061(12)
C3 0.0280(15) 0.0158(13) 0.0219(14) -0.0066(12) 0.0031(12) -0.0036(11)
C4 0.0159(13) 0.0189(13) 0.0166(13) -0.0056(11) -0.0007(10) -0.0061(10)
C5 0.0201(14) 0.0212(14) 0.0152(13) -0.0026(11) 0.0008(11) -0.0021(11)
C6 0.0222(14) 0.0179(13) 0.0214(14) 0.0010(11) -0.0018(11) -0.0026(11)
C7 0.0207(14) 0.0194(13) 0.0140(13) -0.0048(11) -0.0011(11) -0.0032(10)
C8 0.0172(13) 0.0169(13) 0.0179(13) -0.0040(11) -0.0035(10) -0.0044(10)
C9 0.0240(15) 0.0202(14) 0.0192(14) -0.0010(12) -0.0058(11) -0.0026(11)
C10 0.0232(15) 0.0190(13) 0.0269(15) 0.0036(12) -0.0074(12) -0.0063(12)
C11 0.0207(14) 0.0244(14) 0.0270(15) 0.0004(12) -0.0010(12) -0.0102(12)
C12 0.0224(14) 0.0227(14) 0.0195(14) -0.0036(12) -0.0001(11) -0.0057(11)
C13 0.0279(15) 0.0176(13) 0.0181(14) -0.0028(12) 0.0005(12) -0.0050(11)
C14 0.0380(19) 0.0381(18) 0.0193(15) -0.0089(15) 0.0039(13) -0.0058(13)
C15 0.0278(16) 0.0287(15) 0.0206(15) -0.0050(13) -0.0044(12) -0.0060(12)
C16 0.0245(15) 0.0239(14) 0.0269(16) -0.0075(12) -0.0044(12) -0.0065(12)
C17 0.0330(18) 0.050(2) 0.0322(18) -0.0197(16) -0.0029(15) -0.0127(16)
C18 0.0281(16) 0.0191(14) 0.0175(14) -0.0024(12) -0.0025(12) -0.0030(11)
C19 0.041(2) 0.0228(16) 0.054(2) -0.0067(15) -0.0224(18) 0.0045(16)
C20 0.0279(15) 0.0195(14) 0.0218(14) -0.0095(12) 0.0018(12) -0.0025(11)
C21 0.0216(14) 0.0208(14) 0.0206(14) -0.0074(11) 0.0005(11) -0.0069(11)
C22 0.0295(17) 0.0220(15) 0.048(2) -0.0120(14) -0.0081(15) -0.0028(14)
Co1 0.01588(19) 0.01408(18) 0.01382(18) -0.00367(14) -0.00033(14) -0.00219(14)
F1 0.0544(16) 0.104(2) 0.0513(15) -0.0445(16) -0.0281(12) 0.0049(14)
F2 0.0614(16) 0.0504(14) 0.0774(18) -0.0309(12) 0.0001(13) -0.0281(13)
F3 0.0297(11) 0.0890(19) 0.0739(17) -0.0283(12) 0.0120(11) -0.0436(15)
F4 0.141(3) 0.0613(16) 0.0414(14) -0.0620(18) 0.0404(16) -0.0119(12)
F5 0.0408(13) 0.118(2) 0.0176(10) -0.0071(14) -0.0015(9) -0.0019(12)
F6 0.0361(12) 0.0704(16) 0.0345(12) 0.0019(11) 0.0130(9) -0.0088(11)
F7 0.238(5) 0.0398(15) 0.102(3) 0.010(2) -0.137(3) -0.0037(16)
F8 0.0272(13) 0.0385(14) 0.159(3) 0.0060(11) 0.0007(16) 0.0188(17)
F9 0.0464(13) 0.0239(10) 0.0674(16) -0.0076(9) -0.0113(11) 0.0128(10)
F10 0.0476(16) 0.158(3) 0.0688(19) -0.062(2) -0.0036(14) 0.031(2)
F11 0.0547(17) 0.0586(17) 0.230(4) 0.0108(14) -0.065(2) -0.088(2)
F12 0.0260(10) 0.0309(10) 0.0644(14) -0.0070(8) -0.0163(10) -0.0077(10)
N1 0.0160(11) 0.0154(11) 0.0174(11) -0.0043(9) -0.0008(9) -0.0055(9)
N2 0.0179(11) 0.0164(11) 0.0174(11) -0.0047(9) -0.0002(9) -0.0040(9)
O1 0.0210(10) 0.0214(10) 0.0155(9) -0.0057(8) 0.0001(8) -0.0031(8)
O2 0.0224(10) 0.0206(10) 0.0195(10) -0.0090(8) -0.0007(8) -0.0025(8)
O3 0.0192(10) 0.0179(9) 0.0194(10) -0.0035(8) -0.0010(8) -0.0026(8)
O4 0.0209(10) 0.0181(9) 0.0190(10) -0.0064(8) -0.0022(8) -0.0031(8)

loop_
_atom_type_symbol
_atom_type_description
_atom_type_scat_dispersion_real
_atom_type_scat_dispersion_imag
_atom_type_scat_source
C C 0.0033 0.0016 'International Tables Vol C Tables 4.2.6.8 and 6.1.1.4'
H H 0.0000 0.0000 'International Tables Vol C Tables 4.2.6.8 and 6.1.1.4'
N N 0.0061 0.0033 'International Tables Vol C Tables 4.2.6.8 and 6.1.1.4'
F F 0.0171 0.0103 'International Tables Vol C Tables 4.2.6.8 and 6.1.1.4'
Co Co 0.3494 0.9721 'International Tables Vol C Tables 4.2.6.8 and 6.1.1.4'
Br Br -0.2901 2.4595 'International Tables Vol C Tables 4.2.6.8 and 6.1.1.4'
O O 0.0106 0.0060 'International Tables Vol C Tables 4.2.6.8 and 6.1.1.4'

loop_
_geom_angle_atom_site_label_1
_geom_angle_atom_site_label_2
_geom_angle_atom_site_label_3
_geom_angle_site_symmetry_1
_geom_angle_site_symmetry_3
_geom_angle
_geom_angle_publ_flag
C6 C1 C2 . . 121.5(3) ?
C6 C1 Br1 . . 119.8(2) ?
C2 C1 Br1 . . 118.7(2) ?
C3 C2 C1 . . 119.3(3) ?
C3 C2 H2 . . 120.4 ?
C1 C2 H2 . . 120.4 ?
C2 C3 C4 . . 120.5(3) ?
C2 C3 H3 . . 119.7 ?
C4 C3 H3 . . 119.7 ?
C3 C4 C5 . . 119.2(3) ?
C3 C4 N1 . . 124.2(2) ?
C5 C4 N1 . . 116.6(2) ?
C6 C5 C4 . . 120.3(3) ?
C6 C5 H5 . . 119.9 ?
C4 C5 H5 . . 119.9 ?
C1 C6 C5 . . 119.2(3) ?
C1 C6 H6 . . 120.4 ?
C5 C6 H6 . . 120.4 ?
N1 C7 C8 . . 119.7(2) ?
N1 C7 H7 . . 120.1 ?
C8 C7 H7 . . 120.1 ?
N2 C8 C9 . . 122.5(3) ?
N2 C8 C7 . . 115.7(2) ?
C9 C8 C7 . . 121.7(3) ?
C10 C9 C8 . . 118.5(3) ?
C10 C9 H9 . . 120.7 ?
C8 C9 H9 . . 120.7 ?
C11 C10 C9 . . 119.3(3) ?
C11 C10 H10 . . 120.3 ?
C9 C10 H10 . . 120.3 ?
C10 C11 C12 . . 119.0(3) ?
C10 C11 H11 . . 120.5 ?
C12 C11 H11 . . 120.5 ?
N2 C12 C11 . . 122.3(3) ?
N2 C12 H12 . . 118.9 ?
C11 C12 H12 . . 118.9 ?
O1 C13 C15 . . 128.6(3) ?
O1 C13 C14 . . 113.3(3) ?
C15 C13 C14 . . 118.1(3) ?
F4 C14 F6 . . 106.5(3) ?
F4 C14 F5 . . 107.8(3) ?
F6 C14 F5 . . 106.3(3) ?
F4 C14 C13 . . 111.0(3) ?
F6 C14 C13 . . 111.4(3) ?
F5 C14 C13 . . 113.5(3) ?
C16 C15 C13 . . 121.6(3) ?
C16 C15 H15 . . 119.2 ?
C13 C15 H15 . . 119.2 ?
O2 C16 C15 . . 129.1(3) ?
O2 C16 C17 . . 114.0(3) ?
C15 C16 C17 . . 116.7(3) ?
F1 C17 F3 . . 111.6(3) ?
F1 C17 F2 . . 104.7(3) ?
F3 C17 F2 . . 103.7(3) ?
F1 C17 C16 . . 114.6(3) ?
F3 C17 C16 . . 112.2(3) ?
F2 C17 C16 . . 109.1(3) ?
O3 C18 C20 . . 128.0(3) ?
O3 C18 C19 . . 113.7(3) ?
C20 C18 C19 . . 118.3(3) ?
F7 C19 F9 . . 108.7(4) ?
F7 C19 F8 . . 108.4(4) ?
F9 C19 F8 . . 104.6(3) ?
F7 C19 C18 . . 111.1(3) ?
F9 C19 C18 . . 114.0(3) ?
F8 C19 C18 . . 109.6(3) ?
C21 C20 C18 . . 121.5(3) ?
C21 C20 H20 . . 119.3 ?
C18 C20 H20 . . 119.3 ?
O4 C21 C20 . . 129.1(3) ?
O4 C21 C22 . . 115.2(3) ?
C20 C21 C22 . . 115.7(3) ?
F11 C22 F12 . . 108.3(3) ?
F11 C22 F10 . . 106.4(4) ?
F12 C22 F10 . . 105.6(3) ?
F11 C22 C21 . . 111.6(3) ?
F12 C22 C21 . . 113.1(3) ?
F10 C22 C21 . . 111.3(3) ?
O2 Co1 O4 . . 173.89(8) ?
O2 Co1 O1 . . 87.88(8) ?
O4 Co1 O1 . . 89.87(8) ?
O2 Co1 O3 . . 87.74(8) ?
O4 Co1 O3 . . 86.41(8) ?
O1 Co1 O3 . . 85.05(8) ?
O2 Co1 N2 . . 94.96(8) ?
O4 Co1 N2 . . 90.82(8) ?
O1 Co1 N2 . . 92.91(8) ?
O3 Co1 N2 . . 176.56(8) ?
O2 Co1 N1 . . 91.80(8) ?
O4 Co1 N1 . . 91.41(8) ?
O1 Co1 N1 . . 169.94(8) ?
O3 Co1 N1 . . 104.98(8) ?
N2 Co1 N1 . . 77.10(9) ?
C7 N1 C4 . . 119.2(2) ?
C7 N1 Co1 . . 111.94(18) ?
C4 N1 Co1 . . 128.79(17) ?
C12 N2 C8 . . 118.4(2) ?
C12 N2 Co1 . . 126.20(19) ?
C8 N2 Co1 . . 115.41(18) ?
C13 O1 Co1 . . 123.71(19) ?
C16 O2 Co1 . . 123.95(19) ?
C18 O3 Co1 . . 123.68(19) ?
C21 O4 Co1 . . 122.51(18) ?

loop_
_geom_bond_atom_site_label_1
_geom_bond_atom_site_label_2
_geom_bond_site_symmetry_2
_geom_bond_distance
_geom_bond_publ_flag
Br1 C1 . 1.902(3) ?
C1 C6 . 1.378(4) ?
C1 C2 . 1.382(4) ?
C2 C3 . 1.379(4) ?
C2 H2 . 0.9500 ?
C3 C4 . 1.394(4) ?
C3 H3 . 0.9500 ?
C4 C5 . 1.397(4) ?
C4 N1 . 1.429(3) ?
C5 C6 . 1.388(4) ?
C5 H5 . 0.9500 ?
C6 H6 . 0.9500 ?
C7 N1 . 1.284(4) ?
C7 C8 . 1.461(4) ?
C7 H7 . 0.9500 ?
C8 N2 . 1.349(4) ?
C8 C9 . 1.384(4) ?
C9 C10 . 1.385(4) ?
C9 H9 . 0.9500 ?
C10 C11 . 1.375(4) ?
C10 H10 . 0.9500 ?
C11 C12 . 1.392(4) ?
C11 H11 . 0.9500 ?
C12 N2 . 1.335(4) ?
C12 H12 . 0.9500 ?
C13 O1 . 1.246(3) ?
C13 C15 . 1.392(4) ?
C13 C14 . 1.537(4) ?
C14 F4 . 1.312(4) ?
C14 F6 . 1.322(4) ?
C14 F5 . 1.322(4) ?
C15 C16 . 1.391(4) ?
C15 H15 . 0.9500 ?
C16 O2 . 1.256(4) ?
C16 C17 . 1.537(4) ?
C17 F1 . 1.300(4) ?
C17 F3 . 1.316(4) ?
C17 F2 . 1.358(4) ?
C18 O3 . 1.255(4) ?
C18 C20 . 1.396(4) ?
C18 C19 . 1.534(4) ?
C19 F7 . 1.278(5) ?
C19 F9 . 1.321(4) ?
C19 F8 . 1.336(5) ?
C20 C21 . 1.387(4) ?
C20 H20 . 0.9500 ?
C21 O4 . 1.264(3) ?
C21 C22 . 1.537(4) ?
C22 F11 . 1.296(4) ?
C22 F12 . 1.308(4) ?
C22 F10 . 1.332(5) ?
Co1 O2 . 2.0452(19) ?
Co1 O4 . 2.0639(19) ?
Co1 O1 . 2.0644(19) ?
Co1 O3 . 2.0796(19) ?
Co1 N2 . 2.098(2) ?
Co1 N1 . 2.209(2) ?

loop_
_geom_torsion_atom_site_label_1
_geom_torsion_atom_site_label_2
_geom_torsion_atom_site_label_3
_geom_torsion_atom_site_label_4
_geom_torsion_site_symmetry_1
_geom_torsion_site_symmetry_2
_geom_torsion_site_symmetry_3
_geom_torsion_site_symmetry_4
_geom_torsion
_geom_torsion_publ_flag
C6 C1 C2 C3 . . . . 0.2(4) ?
Br1 C1 C2 C3 . . . . 179.9(2) ?
C1 C2 C3 C4 . . . . 0.4(4) ?
C2 C3 C4 C5 . . . . -1.1(4) ?
C2 C3 C4 N1 . . . . -179.8(3) ?
C3 C4 C5 C6 . . . . 1.4(4) ?
N1 C4 C5 C6 . . . . -179.8(2) ?
C2 C1 C6 C5 . . . . 0.1(4) ?
Br1 C1 C6 C5 . . . . -179.7(2) ?
C4 C5 C6 C1 . . . . -0.9(4) ?
N1 C7 C8 N2 . . . . 3.1(4) ?
N1 C7 C8 C9 . . . . -176.7(3) ?
N2 C8 C9 C10 . . . . -0.5(4) ?
C7 C8 C9 C10 . . . . 179.2(3) ?
C8 C9 C10 C11 . . . . 1.2(4) ?
C9 C10 C11 C12 . . . . -0.9(4) ?
C10 C11 C12 N2 . . . . -0.2(4) ?
O1 C13 C14 F4 . . . . -55.7(4) ?
C15 C13 C14 F4 . . . . 125.5(3) ?
O1 C13 C14 F6 . . . . 62.7(4) ?
C15 C13 C14 F6 . . . . -116.0(3) ?
O1 C13 C14 F5 . . . . -177.3(3) ?
C15 C13 C14 F5 . . . . 3.9(4) ?
O1 C13 C15 C16 . . . . -2.0(5) ?
C14 C13 C15 C16 . . . . 176.6(3) ?
C13 C15 C16 O2 . . . . 5.1(5) ?
C13 C15 C16 C17 . . . . -170.3(3) ?
O2 C16 C17 F1 . . . . 166.4(3) ?
C15 C16 C17 F1 . . . . -17.5(5) ?
O2 C16 C17 F3 . . . . 37.7(4) ?
C15 C16 C17 F3 . . . . -146.2(3) ?
O2 C16 C17 F2 . . . . -76.6(4) ?
C15 C16 C17 F2 . . . . 99.4(3) ?
O3 C18 C19 F7 . . . . -67.9(5) ?
C20 C18 C19 F7 . . . . 112.6(4) ?
O3 C18 C19 F9 . . . . 168.8(3) ?
C20 C18 C19 F9 . . . . -10.7(5) ?
O3 C18 C19 F8 . . . . 51.9(4) ?
C20 C18 C19 F8 . . . . -127.5(3) ?
O3 C18 C20 C21 . . . . -5.0(5) ?
C19 C18 C20 C21 . . . . 174.4(3) ?
C18 C20 C21 O4 . . . . 2.5(5) ?
C18 C20 C21 C22 . . . . -174.7(3) ?
O4 C21 C22 F11 . . . . -118.6(4) ?
C20 C21 C22 F11 . . . . 59.0(4) ?
O4 C21 C22 F12 . . . . 3.9(4) ?
C20 C21 C22 F12 . . . . -178.4(3) ?
O4 C21 C22 F10 . . . . 122.6(3) ?
C20 C21 C22 F10 . . . . -59.7(4) ?
C8 C7 N1 C4 . . . . 177.8(2) ?
C8 C7 N1 Co1 . . . . -3.7(3) ?
C3 C4 N1 C7 . . . . -18.7(4) ?
C5 C4 N1 C7 . . . . 162.6(3) ?
C3 C4 N1 Co1 . . . . 163.1(2) ?
C5 C4 N1 Co1 . . . . -15.6(3) ?
O2 Co1 N1 C7 . . . . 97.18(19) ?
O4 Co1 N1 C7 . . . . -88.02(19) ?
O1 Co1 N1 C7 . . . . 9.2(6) ?
O3 Co1 N1 C7 . . . . -174.68(18) ?
N2 Co1 N1 C7 . . . . 2.50(18) ?
O2 Co1 N1 C4 . . . . -84.5(2) ?
O4 Co1 N1 C4 . . . . 90.3(2) ?
O1 Co1 N1 C4 . . . . -172.5(4) ?
O3 Co1 N1 C4 . . . . 3.6(2) ?
N2 Co1 N1 C4 . . . . -179.2(2) ?
C11 C12 N2 C8 . . . . 0.8(4) ?
C11 C12 N2 Co1 . . . . -178.8(2) ?
C9 C8 N2 C12 . . . . -0.5(4) ?
C7 C8 N2 C12 . . . . 179.8(2) ?
C9 C8 N2 Co1 . . . . 179.2(2) ?
C7 C8 N2 Co1 . . . . -0.6(3) ?
O2 Co1 N2 C12 . . . . 88.0(2) ?
O4 Co1 N2 C12 . . . . -90.1(2) ?
O1 Co1 N2 C12 . . . . -0.2(2) ?
N1 Co1 N2 C12 . . . . 178.7(2) ?
O2 Co1 N2 C8 . . . . -91.62(19) ?
O4 Co1 N2 C8 . . . . 90.35(19) ?
O1 Co1 N2 C8 . . . . -179.74(19) ?
N1 Co1 N2 C8 . . . . -0.91(18) ?
C15 C13 O1 Co1 . . . . -16.6(4) ?
C14 C13 O1 Co1 . . . . 164.79(19) ?
O2 Co1 O1 C13 . . . . 23.0(2) ?
O4 Co1 O1 C13 . . . . -151.3(2) ?
O3 Co1 O1 C13 . . . . -64.9(2) ?
N2 Co1 O1 C13 . . . . 117.9(2) ?
N1 Co1 O1 C13 . . . . 111.4(5) ?
C15 C16 O2 Co1 . . . . 11.3(4) ?
C17 C16 O2 Co1 . . . . -173.2(2) ?
O1 Co1 O2 C16 . . . . -20.5(2) ?
O3 Co1 O2 C16 . . . . 64.7(2) ?
N2 Co1 O2 C16 . . . . -113.2(2) ?
N1 Co1 O2 C16 . . . . 169.6(2) ?
C20 C18 O3 Co1 . . . . -16.7(4) ?
C19 C18 O3 Co1 . . . . 163.9(2) ?
O2 Co1 O3 C18 . . . . -150.4(2) ?
O4 Co1 O3 C18 . . . . 27.8(2) ?
O1 Co1 O3 C18 . . . . -62.3(2) ?
N1 Co1 O3 C18 . . . . 118.3(2) ?
C20 C21 O4 Co1 . . . . 21.0(4) ?
C22 C21 O4 Co1 . . . . -161.8(2) ?
O1 Co1 O4 C21 . . . . 55.7(2) ?
O3 Co1 O4 C21 . . . . -29.4(2) ?
N2 Co1 O4 C21 . . . . 148.6(2) ?
N1 Co1 O4 C21 . . . . -134.3(2) ?
